data_4107242
loop_
_publ_author_name
'Alessandro Zanardi'
'Maxim A. Novikov'
'Eddy Martin'
'Jordi Benet-Buchholz'
'Vladimir V. Grushin'

_publ_section_title
;
 Direct Cupration of Fluoroform
;
_journal_name_full 'Journal of the American Chemical Society'
_journal_page_first 20901
_journal_page_last 20913
_journal_paper_doi 10.1021/ja2081026
_journal_volume 133
_journal_year 2011
_chemical_formula_sum 'C28 H54 Cu4 F6 O6'
_chemical_formula_weight 854.87
_chemical_name_systematic
; 
 ? 
;
_space_group_IT_number 14
_symmetry_cell_setting monoclinic
_symmetry_space_group_name_Hall '-P 2yn'
_symmetry_space_group_name_H-M 'P 1 21/n 1'
_atom_sites_solution_hydrogens geom
_atom_sites_solution_primary direct
_atom_sites_solution_secondary difmap
_audit_creation_method SHELXL-97
_cell_angle_alpha 90.00
_cell_angle_beta 96.8830(10)
_cell_angle_gamma 90.00
_cell_formula_units_Z 2
_cell_length_a 11.8758(3)
_cell_length_b 10.8214(3)
_cell_length_c 14.3329(3)
_cell_measurement_reflns_used 9917
_cell_measurement_temperature 100(2)
_cell_measurement_theta_max 39.19
_cell_measurement_theta_min 3.03
_cell_volume 1828.69(8)
_computing_cell_refinement 'Bruker APEX2 v2009.1-0'
_computing_data_collection 'Bruker APEX2 v2009.1-0'
_computing_data_reduction 'Bruker SAINT V7.60A'
_computing_molecular_graphics 'Bruker SHELXTL'
_computing_publication_material 'Bruker SHELXTL'
_computing_structure_refinement 'SHELXS-97 (Sheldrick, 2008)'
_computing_structure_solution 'SHELXS-97 (Sheldrick, 2008)'
_diffrn_ambient_temperature 100(2)
_diffrn_detector_area_resol_mean 512
_diffrn_detector_type '4K CCD area detector APEX II'
_diffrn_measured_fraction_theta_full 0.995
_diffrn_measured_fraction_theta_max 0.889
_diffrn_measurement_device_type 'Kappa 4-axis goniometer bruker-nonius'
_diffrn_measurement_method
;
 Fullsphere data collection, phi and omega scans
;
_diffrn_measurement_specimen_support 'magnetic support whith 10 micron nylon fiber cryoloop'
_diffrn_radiation_monochromator 'Multilayer Montel 200 mirrors'
_diffrn_radiation_type MoK\a
_diffrn_radiation_wavelength 0.71073
_diffrn_reflns_av_R_equivalents 0.0330
_diffrn_reflns_av_sigmaI/netI 0.0415
_diffrn_reflns_limit_h_max 18
_diffrn_reflns_limit_h_min -21
_diffrn_reflns_limit_k_max 18
_diffrn_reflns_limit_k_min -12
_diffrn_reflns_limit_l_max 24
_diffrn_reflns_limit_l_min -25
_diffrn_reflns_number 26322
_diffrn_reflns_theta_full 25.50
_diffrn_reflns_theta_max 39.57
_diffrn_reflns_theta_min 2.83
_diffrn_source 'rotating anode X-ray tube'
_diffrn_source_current 70
_diffrn_source_power 50
_diffrn_source_size '3 mm x 0.3 mm fine focus'
_diffrn_source_type 'Bruker-Nonius FR 591'
_exptl_absorpt_coefficient_mu 2.360
_exptl_absorpt_correction_T_max 1.00
_exptl_absorpt_correction_T_min 0.84
_exptl_absorpt_correction_type empirical
_exptl_absorpt_process_details
; 
 SADABS Version 2008/1 Bruker-Nonius
 Blessing, Acta Cryst. (1995) A51 33-38
;
_exptl_crystal_colour yellow
_exptl_crystal_density_diffrn 1.553
_exptl_crystal_description Block
_exptl_crystal_F_000 880
_exptl_crystal_size_max 0.40
_exptl_crystal_size_mid 0.30
_exptl_crystal_size_min 0.30
_refine_diff_density_max 1.386
_refine_diff_density_min -1.150
_refine_diff_density_rms 0.123
_refine_ls_extinction_method none
_refine_ls_goodness_of_fit_ref 0.999
_refine_ls_hydrogen_treatment noref
_refine_ls_matrix_type full
_refine_ls_number_parameters 236
_refine_ls_number_reflns 9805
_refine_ls_number_restraints 36
_refine_ls_restrained_S_all 1.025
_refine_ls_R_factor_all 0.0513
_refine_ls_R_factor_gt 0.0362
_refine_ls_shift/su_max 0.002
_refine_ls_shift/su_mean 0.000
_refine_ls_structure_factor_coef Fsqd
_refine_ls_weighting_details 'calc w=1/[\s^2^(Fo^2^)+(0.0673P)^2^+0.0000P] where P=(Fo^2^+2Fc^2^)/3'
_refine_ls_weighting_scheme calc
_refine_ls_wR_factor_gt 0.0981
_refine_ls_wR_factor_ref 0.1078
_reflns_number_gt 7677
_reflns_number_total 9805
_reflns_threshold_expression >2sigma(I)
_cod_data_source_file ja2081026_si_001_7.cif
_cod_data_source_block 7_az83_0m
_cod_database_code 4107242

loop_
_symmetry_equiv_pos_as_xyz
'x, y, z'
'-x+1/2, y+1/2, -z+1/2'
'-x, -y, -z'
'x-1/2, -y-1/2, z-1/2'

loop_
_atom_site_label
_atom_site_type_symbol
_atom_site_fract_x
_atom_site_fract_y
_atom_site_fract_z
_atom_site_U_iso_or_equiv
_atom_site_adp_type
_atom_site_occupancy
_atom_site_symmetry_multiplicity
_atom_site_calc_flag
_atom_site_refinement_flags
_atom_site_disorder_assembly
_atom_site_disorder_group
C1 C 0.61102(10) 0.77618(10) -0.05282(8) 0.01345(18) Uani 1 1 d . . .
Cu1 Cu 0.561140(13) 0.628004(14) -0.003044(12) 0.01424(4) Uani 1 1 d . . .
O1 O 0.70890(7) 0.82548(8) -0.06067(6) 0.01530(15) Uani 1 1 d . . .
C2 C 0.81925(10) 0.76602(12) -0.02524(9) 0.0166(2) Uani 1 1 d . . .
Cu2 Cu 0.348225(14) 0.610210(15) 0.056448(12) 0.01709(4) Uani 1 1 d . . .
O2 O 0.52666(8) 0.84221(8) -0.09463(7) 0.01647(16) Uani 1 1 d . . .
C3 C 0.89952(13) 0.87600(14) -0.01645(13) 0.0262(3) Uani 1 1 d . . .
H3A H 0.8957 0.9186 -0.0771 0.039 Uiso 1 1 calc R . .
H3B H 0.9772 0.8471 0.0022 0.039 Uiso 1 1 calc R . .
H3C H 0.8774 0.9331 0.0312 0.039 Uiso 1 1 calc R . .
O3 O 0.48728(7) 0.53104(8) 0.08930(6) 0.01367(14) Uani 1 1 d . . .
F1 F 0.1661(3) 0.7624(3) 0.0878(3) 0.0369(7) Uani 0.620(13) 1 d PU A 1
F2 F 0.2063(6) 0.7687(7) -0.0533(5) 0.0506(13) Uani 0.620(13) 1 d PU A 1
F3 F 0.1182(3) 0.6113(3) -0.0041(6) 0.0612(15) Uani 0.620(13) 1 d PU A 1
F1' F 0.1431(7) 0.7200(12) 0.0739(5) 0.059(2) Uani 0.380(13) 1 d PU A 2
F2' F 0.2146(10) 0.7912(8) -0.0435(9) 0.0368(15) Uani 0.380(13) 1 d PU A 2
F3' F 0.1364(4) 0.6131(4) -0.0535(7) 0.0448(15) Uani 0.380(13) 1 d PU A 2
C4 C 0.84582(13) 0.67557(16) -0.10030(12) 0.0290(3) Uani 1 1 d . . .
H4A H 0.7903 0.6082 -0.1050 0.044 Uiso 1 1 calc R . .
H4B H 0.9221 0.6417 -0.0836 0.044 Uiso 1 1 calc R . .
H4C H 0.8423 0.7183 -0.1609 0.044 Uiso 1 1 calc R . .
C5 C 0.81583(13) 0.70332(15) 0.06858(11) 0.0259(3) Uani 1 1 d . . .
H5A H 0.7888 0.7620 0.1130 0.039 Uiso 1 1 calc R . .
H5B H 0.8921 0.6750 0.0928 0.039 Uiso 1 1 calc R . .
H5C H 0.7643 0.6323 0.0608 0.039 Uiso 1 1 calc R . .
C6 C 0.53635(12) 0.95230(12) -0.15779(10) 0.0203(2) Uani 1 1 d . . .
C7 C 0.60169(14) 1.05693(13) -0.10593(12) 0.0266(3) Uani 1 1 d . . .
H7A H 0.5731 1.0703 -0.0454 0.040 Uiso 1 1 calc R . .
H7B H 0.5918 1.1326 -0.1436 0.040 Uiso 1 1 calc R . .
H7C H 0.6824 1.0355 -0.0953 0.040 Uiso 1 1 calc R . .
C8 C 0.58830(15) 0.90935(15) -0.24369(11) 0.0271(3) Uani 1 1 d . . .
H8A H 0.6690 0.8916 -0.2262 0.041 Uiso 1 1 calc R . .
H8B H 0.5800 0.9743 -0.2916 0.041 Uiso 1 1 calc R . .
H8C H 0.5495 0.8343 -0.2688 0.041 Uiso 1 1 calc R . .
C9 C 0.41215(14) 0.98603(16) -0.18296(14) 0.0319(3) Uani 1 1 d . . .
H9A H 0.3705 0.9141 -0.2106 0.048 Uiso 1 1 calc R . .
H9B H 0.4058 1.0541 -0.2284 0.048 Uiso 1 1 calc R . .
H9C H 0.3801 1.0117 -0.1261 0.048 Uiso 1 1 calc R . .
C10 C 0.53099(11) 0.51612(11) 0.18769(8) 0.01526(19) Uani 1 1 d . . .
C11 C 0.56511(14) 0.64151(13) 0.22988(10) 0.0237(3) Uani 1 1 d . . .
H11A H 0.6215 0.6795 0.1943 0.036 Uiso 1 1 calc R . .
H11B H 0.5977 0.6309 0.2955 0.036 Uiso 1 1 calc R . .
H11C H 0.4981 0.6949 0.2271 0.036 Uiso 1 1 calc R . .
C12 C 0.63320(12) 0.43052(13) 0.19209(10) 0.0208(2) Uani 1 1 d . . .
H12A H 0.6093 0.3499 0.1655 0.031 Uiso 1 1 calc R . .
H12B H 0.6660 0.4201 0.2577 0.031 Uiso 1 1 calc R . .
H12C H 0.6901 0.4665 0.1559 0.031 Uiso 1 1 calc R . .
C13 C 0.43869(12) 0.45848(13) 0.23884(9) 0.0210(2) Uani 1 1 d . . .
H13A H 0.3724 0.5131 0.2336 0.031 Uiso 1 1 calc R . .
H13B H 0.4674 0.4470 0.3053 0.031 Uiso 1 1 calc R . .
H13C H 0.4169 0.3782 0.2106 0.031 Uiso 1 1 calc R . .
C14 C 0.20812(14) 0.68713(16) 0.01539(14) 0.0317(3) Uani 1 1 d . . .

loop_
_atom_site_aniso_label
_atom_site_aniso_U_11
_atom_site_aniso_U_22
_atom_site_aniso_U_33
_atom_site_aniso_U_23
_atom_site_aniso_U_13
_atom_site_aniso_U_12
C1 0.0138(5) 0.0138(4) 0.0127(4) 0.0003(3) 0.0017(4) -0.0002(4)
Cu1 0.01229(7) 0.01368(7) 0.01648(7) 0.00338(5) 0.00061(5) -0.00128(4)
O1 0.0119(4) 0.0153(4) 0.0183(4) 0.0030(3) 0.0004(3) -0.0008(3)
C2 0.0113(5) 0.0185(5) 0.0193(5) 0.0007(4) -0.0009(4) -0.0004(4)
Cu2 0.01327(8) 0.01822(8) 0.01954(8) 0.00254(5) 0.00090(6) 0.00231(5)
O2 0.0137(4) 0.0159(4) 0.0197(4) 0.0048(3) 0.0014(3) 0.0007(3)
C3 0.0164(6) 0.0246(6) 0.0358(8) 0.0041(5) -0.0040(6) -0.0066(5)
O3 0.0140(4) 0.0156(3) 0.0113(3) 0.0013(3) 0.0005(3) -0.0004(3)
F1 0.0269(11) 0.0386(14) 0.0468(14) 0.0009(10) 0.0115(10) 0.0124(9)
F2 0.047(3) 0.068(3) 0.0363(18) 0.024(2) 0.0042(17) 0.033(2)
F3 0.0241(12) 0.0430(13) 0.108(4) -0.0106(17) -0.0253(18) 0.0038(9)
F1' 0.043(3) 0.092(4) 0.045(3) 0.020(3) 0.023(2) 0.043(3)
F2' 0.037(2) 0.0256(17) 0.043(3) 0.0090(15) -0.012(2) -0.0012(17)
F3' 0.0189(15) 0.0404(18) 0.070(4) -0.0040(19) -0.0156(19) 0.0023(12)
C4 0.0187(6) 0.0362(8) 0.0316(7) -0.0112(6) 0.0002(6) 0.0057(6)
C5 0.0204(6) 0.0300(7) 0.0260(6) 0.0099(5) -0.0029(5) -0.0017(5)
C6 0.0194(6) 0.0165(5) 0.0240(6) 0.0068(4) -0.0009(5) 0.0010(4)
C7 0.0293(7) 0.0149(5) 0.0344(7) 0.0021(5) -0.0007(6) -0.0009(5)
C8 0.0325(8) 0.0279(7) 0.0205(6) 0.0073(5) 0.0021(6) -0.0014(6)
C9 0.0224(7) 0.0269(7) 0.0439(9) 0.0120(6) -0.0062(7) 0.0047(6)
C10 0.0170(5) 0.0167(5) 0.0116(4) 0.0006(3) -0.0004(4) -0.0008(4)
C11 0.0321(7) 0.0197(5) 0.0183(5) -0.0029(4) -0.0013(5) -0.0039(5)
C12 0.0191(6) 0.0230(6) 0.0190(5) 0.0036(4) -0.0024(4) 0.0028(5)
C13 0.0241(6) 0.0241(6) 0.0154(5) 0.0021(4) 0.0048(5) -0.0018(5)
C14 0.0189(6) 0.0304(7) 0.0451(9) 0.0078(7) 0.0009(6) 0.0059(6)

loop_
_atom_type_symbol
_atom_type_description
_atom_type_scat_dispersion_real
_atom_type_scat_dispersion_imag
_atom_type_scat_source
C C 0.0033 0.0016 'International Tables Vol C Tables 4.2.6.8 and 6.1.1.4'
O O 0.0106 0.0060 'International Tables Vol C Tables 4.2.6.8 and 6.1.1.4'
Cu Cu 0.3201 1.2651 'International Tables Vol C Tables 4.2.6.8 and 6.1.1.4'
F F 0.0171 0.0103 'International Tables Vol C Tables 4.2.6.8 and 6.1.1.4'
H H 0.0000 0.0000 'International Tables Vol C Tables 4.2.6.8 and 6.1.1.4'

loop_
_geom_angle_atom_site_label_1
_geom_angle_atom_site_label_2
_geom_angle_atom_site_label_3
_geom_angle
_geom_angle_site_symmetry_1
_geom_angle_site_symmetry_3
O1 C1 O2 112.27(10) . .
O1 C1 Cu1 135.30(9) . .
O2 C1 Cu1 112.27(8) . .
C1 Cu1 O3 153.27(4) . .
C1 Cu1 O3 122.53(4) . 3_665
O3 Cu1 O3 81.42(4) . 3_665
C1 Cu1 Cu2 121.13(4) . .
O3 Cu1 Cu2 42.41(3) . .
O3 Cu1 Cu2 86.02(2) 3_665 .
C1 Cu1 Cu2 120.60(3) . 3_665
O3 Cu1 Cu2 85.08(3) . 3_665
O3 Cu1 Cu2 39.58(2) 3_665 3_665
Cu2 Cu1 Cu2 113.368(6) . 3_665
C1 O1 C2 123.56(10) . .
O1 C2 C5 112.34(10) . .
O1 C2 C4 106.61(11) . .
C5 C2 C4 111.83(13) . .
O1 C2 C3 101.94(10) . .
C5 C2 C3 111.17(13) . .
C4 C2 C3 112.49(12) . .
O3 Cu2 C14 176.42(7) . .
O3 Cu2 Cu1 45.43(3) . .
C14 Cu2 Cu1 132.49(6) . .
O3 Cu2 Cu1 47.29(3) . 3_665
C14 Cu2 Cu1 130.03(6) . 3_665
Cu1 Cu2 Cu1 66.633(6) . 3_665
C1 O2 C6 126.42(10) . .
C10 O3 Cu2 119.84(7) . .
C10 O3 Cu1 125.04(7) . .
Cu2 O3 Cu1 92.15(4) . .
C10 O3 Cu1 120.51(7) . 3_665
Cu2 O3 Cu1 93.13(4) . 3_665
Cu1 O3 Cu1 98.58(4) . 3_665
O2 C6 C8 108.25(11) . .
O2 C6 C7 111.52(12) . .
C8 C6 C7 113.16(13) . .
O2 C6 C9 100.97(11) . .
C8 C6 C9 111.03(14) . .
C7 C6 C9 111.23(13) . .
O3 C10 C11 109.52(10) . .
O3 C10 C12 107.36(10) . .
C11 C10 C12 110.69(12) . .
O3 C10 C13 108.59(10) . .
C11 C10 C13 110.29(11) . .
C12 C10 C13 110.31(11) . .
F1' C14 F2 110.6(5) . .
F1' C14 F3 77.0(4) . .
F2 C14 F3 108.1(4) . .
F1' C14 F2' 104.8(7) . .
F2 C14 F2' 11.6(6) . .
F3 C14 F2' 117.3(5) . .
F1' C14 F1 22.3(6) . .
F2 C14 F1 100.5(4) . .
F3 C14 F1 99.0(3) . .
F2' C14 F1 91.6(5) . .
F1' C14 F3' 104.5(5) . .
F2 C14 F3' 84.6(4) . .
F3 C14 F3' 31.3(2) . .
F2' C14 F3' 95.8(5) . .
F1 C14 F3' 124.5(3) . .
F1' C14 Cu2 120.4(3) . .
F2 C14 Cu2 117.5(3) . .
F3 C14 Cu2 116.25(17) . .
F2' C14 Cu2 115.3(5) . .
F1 C14 Cu2 112.91(19) . .
F3' C14 Cu2 112.8(2) . .

loop_
_geom_bond_atom_site_label_1
_geom_bond_atom_site_label_2
_geom_bond_distance
_geom_bond_site_symmetry_2
C1 O1 1.2961(14) .
C1 O2 1.3151(15) .
C1 Cu1 1.8794(11) .
Cu1 O3 1.9750(8) .
Cu1 O3 2.1565(9) 3_665
Cu1 Cu2 2.7703(2) .
Cu1 Cu2 2.9303(2) 3_665
O1 C2 1.4932(15) .
C2 C5 1.5111(19) .
C2 C4 1.515(2) .
C2 C3 1.5206(18) .
Cu2 O3 1.8698(9) .
Cu2 C14 1.8902(16) .
Cu2 Cu1 2.9304(2) 3_665
O2 C6 1.5090(15) .
O3 C10 1.4522(15) .
O3 Cu1 2.1566(9) 3_665
F1 C14 1.454(4) .
F2 C14 1.321(7) .
F3 C14 1.349(4) .
F1' C14 1.257(6) .
F2' C14 1.415(11) .
F3' C14 1.463(6) .
C6 C8 1.515(2) .
C6 C7 1.516(2) .
C6 C9 1.520(2) .
C10 C11 1.5206(19) .
C10 C12 1.5222(18) .
C10 C13 1.5234(17) .

loop_
_geom_torsion_atom_site_label_1
_geom_torsion_atom_site_label_2
_geom_torsion_atom_site_label_3
_geom_torsion_atom_site_label_4
_geom_torsion
_geom_torsion_site_symmetry_1
_geom_torsion_site_symmetry_4
O1 C1 Cu1 O3 111.70(13) . .
O2 C1 Cu1 O3 -73.28(14) . .
O1 C1 Cu1 O3 -97.43(13) . 3_665
O2 C1 Cu1 O3 77.59(9) . 3_665
O1 C1 Cu1 Cu2 155.78(11) . .
O2 C1 Cu1 Cu2 -29.20(10) . .
O1 C1 Cu1 Cu2 -50.66(14) . 3_665
O2 C1 Cu1 Cu2 124.36(7) . 3_665
O2 C1 O1 C2 -175.90(10) . .
Cu1 C1 O1 C2 -0.89(19) . .
C1 O1 C2 C5 -39.80(16) . .
C1 O1 C2 C4 83.02(14) . .
C1 O1 C2 C3 -158.87(12) . .
C1 Cu1 Cu2 O3 -152.37(6) . .
O3 Cu1 Cu2 O3 81.64(5) 3_665 .
Cu2 Cu1 Cu2 O3 52.30(4) 3_665 .
C1 Cu1 Cu2 C14 31.66(9) . .
O3 Cu1 Cu2 C14 -175.98(9) . .
O3 Cu1 Cu2 C14 -94.34(9) 3_665 .
Cu2 Cu1 Cu2 C14 -123.67(8) 3_665 .
C1 Cu1 Cu2 Cu1 155.33(4) . 3_665
O3 Cu1 Cu2 Cu1 -52.30(4) . 3_665
O3 Cu1 Cu2 Cu1 29.34(2) 3_665 3_665
Cu2 Cu1 Cu2 Cu1 0.0 3_665 3_665
O1 C1 O2 C6 8.91(17) . .
Cu1 C1 O2 C6 -167.30(10) . .
C14 Cu2 O3 C10 -171.0(9) . .
Cu1 Cu2 O3 C10 133.15(9) . .
Cu1 Cu2 O3 C10 -128.14(9) 3_665 .
C14 Cu2 O3 Cu1 55.9(10) . .
Cu1 Cu2 O3 Cu1 98.72(4) 3_665 .
C14 Cu2 O3 Cu1 -42.8(10) . 3_665
Cu1 Cu2 O3 Cu1 -98.72(4) . 3_665
C1 Cu1 O3 C10 -67.40(14) . .
O3 Cu1 O3 C10 137.12(10) 3_665 .
Cu2 Cu1 O3 C10 -129.39(10) . .
Cu2 Cu1 O3 C10 97.42(8) 3_665 .
C1 Cu1 O3 Cu2 61.99(11) . .
O3 Cu1 O3 Cu2 -93.49(4) 3_665 .
Cu2 Cu1 O3 Cu2 -133.19(3) 3_665 .
C1 Cu1 O3 Cu1 155.48(9) . 3_665
O3 Cu1 O3 Cu1 0.0 3_665 3_665
Cu2 Cu1 O3 Cu1 93.49(4) . 3_665
Cu2 Cu1 O3 Cu1 -39.70(3) 3_665 3_665
C1 O2 C6 C8 63.21(17) . .
C1 O2 C6 C7 -61.90(16) . .
C1 O2 C6 C9 179.88(13) . .
Cu2 O3 C10 C11 -69.24(12) . .
Cu1 O3 C10 C11 47.84(13) . .
Cu1 O3 C10 C11 176.49(8) 3_665 .
Cu2 O3 C10 C12 170.52(8) . .
Cu1 O3 C10 C12 -72.41(11) . .
Cu1 O3 C10 C12 56.25(11) 3_665 .
Cu2 O3 C10 C13 51.26(12) . .
Cu1 O3 C10 C13 168.33(8) . .
Cu1 O3 C10 C13 -63.01(11) 3_665 .
O3 Cu2 C14 F1' 165.0(11) . .
Cu1 Cu2 C14 F1' -141.9(8) . .
Cu1 Cu2 C14 F1' 124.3(8) 3_665 .
O3 Cu2 C14 F2 -55.2(11) . .
Cu1 Cu2 C14 F2 -2.1(4) . .
Cu1 Cu2 C14 F2 -95.9(4) 3_665 .
O3 Cu2 C14 F3 75.1(11) . .
Cu1 Cu2 C14 F3 128.2(5) . .
Cu1 Cu2 C14 F3 34.4(5) 3_665 .
O3 Cu2 C14 F2' -67.9(11) . .
Cu1 Cu2 C14 F2' -14.8(5) . .
Cu1 Cu2 C14 F2' -108.6(5) 3_665 .
O3 Cu2 C14 F1 -171.4(9) . .
Cu1 Cu2 C14 F1 -118.31(19) . .
Cu1 Cu2 C14 F1 147.85(17) 3_665 .
O3 Cu2 C14 F3' 40.8(11) . .
Cu1 Cu2 C14 F3' 93.9(4) . .
Cu1 Cu2 C14 F3' 0.1(4) 3_665 .
